data_8105105
loop_
_publ_author_name
'Bauer, Jonathan O.'

_publ_section_title
;
 The crystal structure of the triclinic polymorph of hexameric
 (trimethylsilyl)methyllithium, C24H66Li6Si6
;
_journal_issue 2
_journal_name_full 'Zeitschrift f\"ur Kristallographie - New Crystal Structures'
_journal_page_first 353
_journal_page_last 356
_journal_paper_doi 10.1515/ncrs-2019-0662
_journal_volume 235
_journal_year 2020
_chemical_formula_moiety 'C24 H66 Li6 Si6'
_chemical_formula_sum 'C24 H66 Li6 Si6'
_chemical_formula_weight 564.94
_chemical_name_systematic (Trimethylsilyl)methyllithium
_space_group_crystal_system triclinic
_space_group_IT_number 2
_space_group_name_Hall '-P 1'
_space_group_name_H-M_alt 'P -1'
_atom_sites_solution_hydrogens mixed
_atom_sites_solution_primary direct
_atom_sites_solution_secondary difmap
_cell_angle_alpha 74.189(6)
_cell_angle_beta 74.543(7)
_cell_angle_gamma 85.970(6)
_cell_formula_units_Z 2
_cell_length_a 12.2492(9)
_cell_length_b 12.4617(9)
_cell_length_c 14.3841(11)
_cell_measurement_reflns_used 7965
_cell_measurement_temperature 173(2)
_cell_measurement_theta_max 26.000
_cell_measurement_theta_min 2.340
_cell_volume 2036.2(3)
_computing_cell_refinement
;
CrysAlis RED, Oxford Diffraction Ltd.,
Version 1.171.32.37 (release 24-10-2008 CrysAlis171 .NET)
(compiled Oct 24 2008,09:44:38) [1]
;
_computing_data_collection
;
CrysAlis CCD, Oxford Diffraction Ltd.,
Version 1.171.32.37 (release 24-10-2008 CrysAlis171 .NET)
(compiled Oct 24 2008,09:44:38) [1]
;
_computing_data_reduction
;
CrysAlis RED, Oxford Diffraction Ltd.,
Version 1.171.32.37 (release 24-10-2008 CrysAlis171 .NET)
(compiled Oct 24 2008,09:44:38) [1]
;
_computing_molecular_graphics 'Mercury 4.1.0 [6]'
_computing_publication_material 'publCIF (Version 1.9.21_c) [7] and WinGX (Version 2018.3) [8]'
_computing_structure_refinement 'SHELXL-2018/3 [2, 4, 5]'
_computing_structure_solution 'SHELXS-97 [2, 3]'
_diffrn_ambient_temperature 173(2)
_diffrn_measured_fraction_theta_full 0.995
_diffrn_measured_fraction_theta_max 0.995
_diffrn_measurement_device_type 'Oxford Diffraction CCD Xcalibur S diffractometer'
_diffrn_measurement_method Omega-scan
_diffrn_radiation_monochromator Graphite
_diffrn_radiation_type MoK\a
_diffrn_radiation_wavelength 0.71073
_diffrn_reflns_av_R_equivalents 0.0490
_diffrn_reflns_av_unetI/netI 0.1691
_diffrn_reflns_Laue_measured_fraction_full 0.995
_diffrn_reflns_Laue_measured_fraction_max 0.995
_diffrn_reflns_limit_h_max 14
_diffrn_reflns_limit_h_min -15
_diffrn_reflns_limit_k_max 15
_diffrn_reflns_limit_k_min -15
_diffrn_reflns_limit_l_max 16
_diffrn_reflns_limit_l_min -17
_diffrn_reflns_number 13964
_diffrn_reflns_point_group_measured_fraction_full 0.995
_diffrn_reflns_point_group_measured_fraction_max 0.995
_diffrn_reflns_theta_full 26.000
_diffrn_reflns_theta_max 26.000
_diffrn_reflns_theta_min 2.340
_diffrn_source 'Enhance (Mo) X-ray Source'
_exptl_absorpt_coefficient_mu 0.215
_exptl_absorpt_correction_T_max 0.958
_exptl_absorpt_correction_T_min 0.938
_exptl_absorpt_correction_type multi-scan
_exptl_absorpt_process_details
;
CrysAlis RED, Oxford Diffraction Ltd. Empirical absorption correction using
spherical harmonics, implemented in SCALE3 ABSPACK scaling algorithm.
;
_exptl_crystal_colour colourless
_exptl_crystal_density_diffrn 0.921
_exptl_crystal_description needle
_exptl_crystal_F_000 624
_exptl_crystal_size_max 0.300
_exptl_crystal_size_mid 0.200
_exptl_crystal_size_min 0.200
_refine_diff_density_max 0.274
_refine_diff_density_min -0.258
_refine_diff_density_rms 0.050
_refine_ls_extinction_coef .
_refine_ls_extinction_method none
_refine_ls_goodness_of_fit_ref 0.800
_refine_ls_hydrogen_treatment mixed
_refine_ls_matrix_type full
_refine_ls_number_parameters 457
_refine_ls_number_reflns 7965
_refine_ls_number_restraints 0
_refine_ls_restrained_S_all 0.800
_refine_ls_R_factor_all 0.1193
_refine_ls_R_factor_gt 0.0465
_refine_ls_shift/su_max 0.000
_refine_ls_shift/su_mean 0.000
_refine_ls_structure_factor_coef Fsqd
_refine_ls_weighting_details 'w=1/[\s^2^(Fo^2^)+(0.0258P)^2^] where P=(Fo^2^+2Fc^2^)/3'
_refine_ls_weighting_scheme calc
_refine_ls_wR_factor_gt 0.0713
_refine_ls_wR_factor_ref 0.0802
_reflns_Friedel_coverage 0.000
_reflns_Friedel_fraction_full .
_reflns_Friedel_fraction_max .
_reflns_number_gt 3837
_reflns_number_total 7965
_reflns_threshold_expression 'I > 2\s(I)'
_cod_data_source_file suppl_ncrs-2019-0662_suppl.cif
_cod_data_source_block 1913
_cod_database_code 8105105
_shelx_space_group_comment
;
The symmetry employed for this shelxl refinement is uniquely defined
by the following loop, which should always be used as a source of
symmetry information in preference to the above space-group names.
They are only intended as comments.
;
_shelx_estimated_absorpt_t_min 0.938
_shelx_estimated_absorpt_t_max 0.958

loop_
_space_group_symop_operation_xyz
'x, y, z'
'-x, -y, -z'

loop_
_atom_site_label
_atom_site_type_symbol
_atom_site_fract_x
_atom_site_fract_y
_atom_site_fract_z
_atom_site_U_iso_or_equiv
_atom_site_adp_type
_atom_site_occupancy
_atom_site_site_symmetry_order
_atom_site_calc_flag
_atom_site_refinement_flags_posn
_atom_site_refinement_flags_adp
_atom_site_refinement_flags_occupancy
_atom_site_disorder_assembly
_atom_site_disorder_group
C1 C 0.3178(2) 0.8434(2) 0.30893(19) 0.0419(8) Uani 1 1 d . . . . .
H1A H 0.399250 0.853446 0.298308 0.063 Uiso 1 1 calc R U . . .
H1B H 0.279702 0.915676 0.304944 0.063 Uiso 1 1 calc R U . . .
H1C H 0.305140 0.811571 0.257394 0.063 Uiso 1 1 calc R U . . .
C2 C 0.1019(2) 0.7422(2) 0.4655(2) 0.0436(8) Uani 1 1 d . . . . .
H2A H 0.078588 0.706959 0.420674 0.065 Uiso 1 1 calc R U . . .
H2B H 0.071861 0.818304 0.456997 0.065 Uiso 1 1 calc R U . . .
H2C H 0.072251 0.698988 0.534931 0.065 Uiso 1 1 calc R U . . .
C3 C 0.2931(4) 0.8091(3) 0.5291(3) 0.0439(10) Uani 1 1 d . . . . .
C4 C 0.3289(3) 0.6105(2) 0.4400(2) 0.0255(7) Uani 1 1 d . . . . .
C5 C 0.7681(3) 0.6788(3) 0.5565(3) 0.0376(9) Uani 1 1 d . . . . .
C6 C 0.8178(2) 0.8662(2) 0.37040(19) 0.0405(8) Uani 1 1 d . . . . .
H6A H 0.872396 0.817726 0.337913 0.061 Uiso 1 1 calc R U . . .
H6B H 0.855841 0.906206 0.402933 0.061 Uiso 1 1 calc R U . . .
H6C H 0.787045 0.920024 0.320134 0.061 Uiso 1 1 calc R U . . .
C7 C 0.6111(2) 0.8756(2) 0.5350(2) 0.0434(9) Uani 1 1 d . . . . .
H7A H 0.583389 0.936564 0.487731 0.065 Uiso 1 1 calc R U . . .
H7B H 0.656651 0.906254 0.568349 0.065 Uiso 1 1 calc R U . . .
H7C H 0.546563 0.834245 0.585073 0.065 Uiso 1 1 calc R U . . .
C8 C 0.6109(3) 0.7014(3) 0.4208(2) 0.0294(8) Uani 1 1 d . . . . .
C9 C 0.5722(2) 0.5286(3) 0.8330(2) 0.0506(9) Uani 1 1 d . . . . .
H9A H 0.637379 0.497195 0.792729 0.076 Uiso 1 1 calc R U . . .
H9B H 0.565612 0.493921 0.904139 0.076 Uiso 1 1 calc R U . . .
H9C H 0.582649 0.609285 0.818803 0.076 Uiso 1 1 calc R U . . .
C10 C 0.4256(3) 0.3477(3) 0.8287(3) 0.0381(9) Uani 1 1 d . . . . .
C11 C 0.3172(2) 0.5470(2) 0.8893(2) 0.0493(9) Uani 1 1 d . . . . .
H11A H 0.322983 0.627191 0.881290 0.074 Uiso 1 1 calc R U . . .
H11B H 0.316209 0.506297 0.958212 0.074 Uiso 1 1 calc R U . . .
H11C H 0.247123 0.531495 0.874586 0.074 Uiso 1 1 calc R U . . .
C12 C 0.4494(3) 0.5633(2) 0.6677(2) 0.0252(7) Uani 1 1 d . . . . .
C13 C 0.4215(2) 0.8994(3) 0.7771(2) 0.0504(9) Uani 1 1 d . . . . .
H13A H 0.406374 0.825660 0.771332 0.076 Uiso 1 1 calc R U . . .
H13B H 0.502816 0.907240 0.769110 0.076 Uiso 1 1 calc R U . . .
H13C H 0.397585 0.957191 0.724931 0.076 Uiso 1 1 calc R U . . .
C14 C 0.3986(2) 0.8124(2) 0.9984(2) 0.0479(9) Uani 1 1 d . . . . .
H14A H 0.367291 0.827412 1.063787 0.072 Uiso 1 1 calc R U . . .
H14B H 0.481356 0.818753 0.980297 0.072 Uiso 1 1 calc R U . . .
H14C H 0.377452 0.736785 1.001643 0.072 Uiso 1 1 calc R U . . .
C15 C 0.3748(3) 1.0572(3) 0.9052(4) 0.0507(10) Uani 1 1 d . . . . .
C16 C 0.1862(2) 0.9023(3) 0.9296(2) 0.0256(7) Uani 1 1 d . . . . .
C17 C 0.0098(4) 0.7582(3) 0.8129(4) 0.0511(11) Uani 1 1 d . . . . .
C18 C -0.0888(3) 0.9110(2) 0.65977(19) 0.0503(9) Uani 1 1 d . . . . .
H18A H -0.152251 0.959645 0.645976 0.075 Uiso 1 1 calc R U . . .
H18B H -0.087396 0.846539 0.632850 0.075 Uiso 1 1 calc R U . . .
H18C H -0.017573 0.952593 0.628081 0.075 Uiso 1 1 calc R U . . .
C19 C -0.2435(3) 0.7864(3) 0.8560(2) 0.0712(12) Uani 1 1 d . . . . .
H19A H -0.249493 0.751569 0.927031 0.107 Uiso 1 1 calc R U . . .
H19B H -0.247299 0.728735 0.822322 0.107 Uiso 1 1 calc R U . . .
H19C H -0.306025 0.839063 0.849288 0.107 Uiso 1 1 calc R U . . .
C20 C -0.0962(3) 0.9714(3) 0.8602(2) 0.0292(8) Uani 1 1 d . . . . .
C21 C 0.0482(2) 0.5724(2) 1.08196(19) 0.0442(9) Uani 1 1 d . . . . .
H21A H -0.013782 0.546051 1.062491 0.066 Uiso 1 1 calc R U . . .
H21B H 0.086771 0.508278 1.116130 0.066 Uiso 1 1 calc R U . . .
H21C H 0.102189 0.615383 1.022134 0.066 Uiso 1 1 calc R U . . .
C22 C -0.1004(2) 0.5710(2) 1.28393(19) 0.0462(9) Uani 1 1 d . . . . .
H22A H -0.128958 0.614211 1.333060 0.069 Uiso 1 1 calc R U . . .
H22B H -0.055402 0.508184 1.311474 0.069 Uiso 1 1 calc R U . . .
H22C H -0.164314 0.542780 1.268507 0.069 Uiso 1 1 calc R U . . .
C23 C 0.1118(3) 0.7057(3) 1.2036(3) 0.0411(9) Uani 1 1 d . . . . .
C24 C -0.0763(3) 0.7899(3) 1.1020(2) 0.0323(8) Uani 1 1 d . . . . .
H3A H 0.267(2) 0.763(2) 0.5910(18) 0.028(9) Uiso 1 1 d . . . . .
H3B H 0.251(2) 0.877(2) 0.5289(18) 0.049(9) Uiso 1 1 d . . . . .
H3C H 0.366(2) 0.829(2) 0.513(2) 0.053(12) Uiso 1 1 d . . . . .
H4A H 0.3146(18) 0.5963(17) 0.3829(16) 0.019(7) Uiso 1 1 d . . . . .
H4B H 0.288(2) 0.564(2) 0.4884(18) 0.035(9) Uiso 1 1 d . . . . .
H5A H 0.807(2) 0.624(2) 0.530(2) 0.052(10) Uiso 1 1 d . . . . .
H5B H 0.718(2) 0.647(2) 0.6176(18) 0.027(8) Uiso 1 1 d . . . . .
H5C H 0.816(2) 0.719(2) 0.573(2) 0.052(10) Uiso 1 1 d . . . . .
H8A H 0.5760(19) 0.7528(19) 0.3843(16) 0.020(8) Uiso 1 1 d . . . . .
H8B H 0.652(2) 0.675(2) 0.3840(17) 0.023(9) Uiso 1 1 d . . . . .
H10A H 0.490(2) 0.3135(19) 0.7992(17) 0.029(8) Uiso 1 1 d . . . . .
H10B H 0.358(2) 0.331(2) 0.8088(19) 0.051(10) Uiso 1 1 d . . . . .
H10C H 0.417(2) 0.314(2) 0.894(2) 0.051(10) Uiso 1 1 d . . . . .
H12A H 0.3758(19) 0.5622(18) 0.6671(16) 0.018(7) Uiso 1 1 d . . . . .
H12B H 0.4624(19) 0.6309(19) 0.6607(17) 0.019(7) Uiso 1 1 d . . . . .
H15A H 0.350(2) 1.066(2) 0.969(2) 0.048(10) Uiso 1 1 d . . . . .
H15B H 0.350(2) 1.113(2) 0.859(2) 0.052(11) Uiso 1 1 d . . . . .
H15C H 0.454(2) 1.061(2) 0.8953(18) 0.039(9) Uiso 1 1 d . . . . .
H16A H 0.1812(19) 0.829(2) 0.9320(16) 0.027(7) Uiso 1 1 d . . . . .
H16B H 0.173(2) 0.9311(19) 0.8708(17) 0.028(8) Uiso 1 1 d . . . . .
H17A H 0.081(3) 0.792(3) 0.786(2) 0.059(13) Uiso 1 1 d . . . . .
H17B H 0.003(2) 0.704(2) 0.7794(19) 0.053(9) Uiso 1 1 d . . . . .
H17C H 0.004(3) 0.720(2) 0.875(2) 0.058(12) Uiso 1 1 d . . . . .
H20A H -0.158(2) 1.0121(18) 0.8559(16) 0.023(7) Uiso 1 1 d . . . . .
H20B H -0.047(2) 1.011(2) 0.816(2) 0.044(11) Uiso 1 1 d . . . . .
H23A H 0.140(2) 0.645(2) 1.2394(19) 0.044(9) Uiso 1 1 d . . . . .
H23B H 0.171(2) 0.731(2) 1.1512(18) 0.033(9) Uiso 1 1 d . . . . .
H23C H 0.092(2) 0.763(2) 1.242(2) 0.063(10) Uiso 1 1 d . . . . .
H24A H -0.1198(19) 0.8160(18) 1.1474(16) 0.025(8) Uiso 1 1 d . . . . .
H24B H -0.126(2) 0.7634(19) 1.0807(17) 0.021(8) Uiso 1 1 d . . . . .
Li1 Li 0.3877(4) 0.4387(4) 0.4496(3) 0.0293(11) Uani 1 1 d . . . . .
Li2 Li 0.5156(4) 0.5994(4) 0.3636(3) 0.0291(12) Uani 1 1 d . . . . .
Li3 Li 0.4378(4) 0.6542(4) 0.5182(3) 0.0306(12) Uani 1 1 d . . . . .
Li4 Li 0.1607(4) 1.0592(4) 0.9707(3) 0.0303(12) Uani 1 1 d . . . . .
Li5 Li 0.0113(4) 0.8632(4) 0.9423(3) 0.0303(12) Uani 1 1 d . . . . .
Li6 Li 0.0743(4) 0.8843(4) 1.0857(3) 0.0310(12) Uani 1 1 d . . . . .
Si1 Si 0.25936(7) 0.74690(6) 0.43493(6) 0.0278(2) Uani 1 1 d . . . . .
Si2 Si 0.70000(7) 0.77965(6) 0.46615(5) 0.0264(2) Uani 1 1 d . . . . .
Si3 Si 0.44114(7) 0.50122(6) 0.80146(5) 0.0279(2) Uani 1 1 d . . . . .
Si4 Si 0.34127(7) 0.91510(6) 0.90257(5) 0.0276(2) Uani 1 1 d . . . . .
Si5 Si -0.10647(7) 0.86207(7) 0.79800(6) 0.0317(2) Uani 1 1 d . . . . .
Si6 Si -0.00987(7) 0.66224(6) 1.16733(6) 0.0282(2) Uani 1 1 d . . . . .

loop_
_atom_site_aniso_label
_atom_site_aniso_U_11
_atom_site_aniso_U_22
_atom_site_aniso_U_33
_atom_site_aniso_U_23
_atom_site_aniso_U_13
_atom_site_aniso_U_12
C1 0.0351(19) 0.0345(19) 0.0442(19) 0.0038(16) -0.0067(16) 0.0076(16)
C2 0.0280(19) 0.050(2) 0.0449(19) -0.0075(17) -0.0018(16) 0.0032(16)
C3 0.048(3) 0.027(2) 0.054(3) -0.009(2) -0.013(2) 0.009(2)
C4 0.030(2) 0.0240(18) 0.0230(18) -0.0051(16) -0.0077(16) -0.0051(15)
C5 0.038(2) 0.034(2) 0.041(2) -0.0056(19) -0.010(2) -0.0150(18)
C6 0.044(2) 0.0357(19) 0.0362(18) -0.0065(15) -0.0009(16) -0.0078(16)
C7 0.040(2) 0.0375(19) 0.049(2) -0.0205(17) 0.0054(17) -0.0106(16)
C8 0.027(2) 0.040(2) 0.0222(17) -0.0161(17) -0.0046(15) 0.0132(16)
C9 0.055(2) 0.061(2) 0.0362(19) -0.0044(17) -0.0179(18) -0.0169(18)
C10 0.051(3) 0.033(2) 0.026(2) -0.0001(17) -0.010(2) 0.0004(19)
C11 0.054(2) 0.053(2) 0.0350(19) -0.0142(17) 0.0015(18) -0.0020(18)
C12 0.024(2) 0.0201(19) 0.0310(18) -0.0034(15) -0.0089(15) -0.0054(15)
C13 0.037(2) 0.068(2) 0.041(2) -0.0198(18) 0.0040(17) 0.0002(18)
C14 0.034(2) 0.061(2) 0.044(2) -0.0028(17) -0.0127(17) 0.0027(18)
C15 0.027(2) 0.050(3) 0.072(3) -0.022(2) 0.000(2) -0.008(2)
C16 0.0297(19) 0.0194(18) 0.0262(18) -0.0008(15) -0.0090(15) -0.0029(14)
C17 0.075(4) 0.038(2) 0.056(3) -0.028(2) -0.030(3) 0.010(2)
C18 0.068(2) 0.046(2) 0.046(2) -0.0244(18) -0.0190(19) 0.0069(18)
C19 0.056(3) 0.087(3) 0.079(3) -0.047(2) 0.003(2) -0.037(2)
C20 0.020(2) 0.031(2) 0.034(2) -0.0093(17) 0.0000(17) -0.0035(17)
C21 0.060(2) 0.0327(19) 0.0361(19) -0.0110(15) -0.0056(17) 0.0050(17)
C22 0.045(2) 0.036(2) 0.045(2) -0.0036(16) 0.0025(17) -0.0041(16)
C23 0.044(3) 0.037(2) 0.037(2) 0.0023(19) -0.012(2) -0.002(2)
C24 0.026(2) 0.047(2) 0.0351(19) -0.0318(17) -0.0078(16) 0.0086(16)
Li1 0.024(3) 0.024(3) 0.039(3) -0.007(2) -0.005(2) -0.007(2)
Li2 0.031(3) 0.026(3) 0.024(3) -0.003(2) 0.000(2) -0.001(2)
Li3 0.025(3) 0.034(3) 0.032(3) -0.007(2) -0.006(2) 0.001(2)
Li4 0.021(3) 0.031(3) 0.036(3) -0.007(2) -0.004(2) -0.001(2)
Li5 0.034(3) 0.025(3) 0.031(3) -0.007(2) -0.007(2) 0.005(2)
Li6 0.037(3) 0.028(3) 0.031(3) -0.009(2) -0.012(2) -0.007(2)
Si1 0.0235(5) 0.0261(5) 0.0312(5) -0.0053(4) -0.0058(4) 0.0036(4)
Si2 0.0252(5) 0.0262(5) 0.0256(5) -0.0082(4) -0.0004(4) -0.0035(4)
Si3 0.0308(5) 0.0281(5) 0.0235(5) -0.0058(4) -0.0045(4) -0.0046(4)
Si4 0.0256(5) 0.0278(5) 0.0267(5) -0.0069(4) -0.0017(4) -0.0019(4)
Si5 0.0337(5) 0.0316(5) 0.0347(5) -0.0154(4) -0.0093(4) -0.0035(4)
Si6 0.0288(5) 0.0271(5) 0.0260(5) -0.0100(4) 0.0018(4) -0.0046(4)

loop_
_atom_type_symbol
_atom_type_description
_atom_type_scat_dispersion_real
_atom_type_scat_dispersion_imag
_atom_type_scat_source
C C 0.0033 0.0016 'International Tables Vol C Tables 4.2.6.8 and 6.1.1.4'
H H 0.0000 0.0000 'International Tables Vol C Tables 4.2.6.8 and 6.1.1.4'
Si Si 0.0817 0.0704 'International Tables Vol C Tables 4.2.6.8 and 6.1.1.4'
Li Li -0.0003 0.0001 'International Tables Vol C Tables 4.2.6.8 and 6.1.1.4'

loop_
_geom_angle_atom_site_label_1
_geom_angle_atom_site_label_2
_geom_angle_atom_site_label_3
_geom_angle
_geom_angle_site_symmetry_1
_geom_angle_site_symmetry_3
Si1 C4 Li3 89.07(16) . .
Si1 C4 Li1 171.9(2) . .
Li3 C4 Li1 97.3(2) . .
Si1 C4 Li2 120.55(19) . .
Li3 C4 Li2 66.93(18) . .
Li1 C4 Li2 66.92(18) . .
Si2 C5 Li1 78.39(16) . 2_666
Si2 C8 Li1 88.17(17) . 2_666
Si2 C8 Li3 116.78(17) . .
Li1 C8 Li3 67.61(18) 2_666 .
Si2 C8 Li2 175.6(2) . .
Li1 C8 Li2 90.3(2) 2_666 .
Li3 C8 Li2 66.31(18) . .
Si3 C10 Li2 79.64(16) . 2_666
Si3 C12 Li3 170.85(19) . .
Si3 C12 Li2 91.21(16) . 2_666
Li3 C12 Li2 96.20(19) . 2_666
Si3 C12 Li1 120.83(19) . 2_666
Li3 C12 Li1 67.31(18) . 2_666
Li2 C12 Li1 67.43(18) 2_666 2_666
Si4 C16 Li4 91.50(18) . .
Si4 C16 Li5 168.14(19) . .
Li4 C16 Li5 99.65(19) . .
Si4 C16 Li6 121.23(19) . .
Li4 C16 Li6 67.31(18) . .
Li5 C16 Li6 67.56(18) . .
Si5 C20 Li5 89.47(17) . .
Si5 C20 Li6 172.4(2) . 2_577
Li5 C20 Li6 94.3(2) . 2_577
Si5 C20 Li4 121.2(2) . 2_577
Li5 C20 Li4 66.37(17) . 2_577
Li6 C20 Li4 66.42(18) 2_577 2_577
Si6 C24 Li6 88.84(17) . .
Si6 C24 Li4 177.9(2) . 2_577
Li6 C24 Li4 92.3(2) . 2_577
Si6 C24 Li5 115.79(16) . .
Li6 C24 Li5 68.13(19) . .
Li4 C24 Li5 66.32(17) 2_577 .
C8 Li1 C4 130.8(2) 2_666 .
C8 Li1 C12 108.3(2) 2_666 2_666
C4 Li1 C12 110.1(2) . 2_666
C8 Li1 Li3 57.01(17) 2_666 2_666
C4 Li1 Li3 131.4(2) . 2_666
C12 Li1 Li3 55.00(16) 2_666 2_666
C8 Li1 C5 80.12(18) 2_666 2_666
C4 Li1 C5 109.8(2) . 2_666
C12 Li1 C5 114.4(2) 2_666 2_666
Li3 Li1 C5 118.4(2) 2_666 2_666
C8 Li1 Si2 41.12(11) 2_666 2_666
C4 Li1 Si2 138.5(2) . 2_666
C12 Li1 Si2 109.63(17) 2_666 2_666
Li3 Li1 Si2 82.30(17) 2_666 2_666
C5 Li1 Si2 40.58(10) 2_666 2_666
C8 Li1 Li2 45.37(14) 2_666 2_666
C4 Li1 Li2 98.49(18) . 2_666
C12 Li1 Li2 99.24(19) 2_666 2_666
Li3 Li1 Li2 49.95(15) 2_666 2_666
C5 Li1 Li2 123.2(2) 2_666 2_666
Si2 Li1 Li2 86.42(15) 2_666 2_666
C12 Li2 C8 131.7(2) 2_666 .
C12 Li2 C4 109.4(2) 2_666 .
C8 Li2 C4 107.66(19) . .
C12 Li2 C10 77.90(16) 2_666 2_666
C8 Li2 C10 110.3(2) . 2_666
C4 Li2 C10 117.6(2) . 2_666
C12 Li2 Si3 39.70(10) 2_666 2_666
C8 Li2 Si3 137.1(2) . 2_666
C4 Li2 Si3 113.84(19) . 2_666
C10 Li2 Si3 39.25(9) 2_666 2_666
C12 Li2 Li1 99.98(18) 2_666 2_666
C8 Li2 Li1 44.28(14) . 2_666
C4 Li2 Li1 98.65(17) . 2_666
C10 Li2 Li1 142.5(2) 2_666 2_666
Si3 Li2 Li1 133.87(16) 2_666 2_666
C12 Li2 Li3 41.83(13) 2_666 2_666
C8 Li2 Li3 103.00(19) . 2_666
C4 Li2 Li3 98.69(18) . 2_666
C10 Li2 Li3 117.99(17) 2_666 2_666
Si3 Li2 Li3 81.42(12) 2_666 2_666
Li1 Li2 Li3 61.28(13) 2_666 2_666
C4 Li3 C12 125.0(3) . .
C4 Li3 C8 112.5(2) . .
C12 Li3 C8 109.3(2) . .
C4 Li3 Li1 128.1(2) . 2_666
C12 Li3 Li1 57.70(16) . 2_666
C8 Li3 Li1 55.38(17) . 2_666
C4 Li3 Li2 96.12(19) . 2_666
C12 Li3 Li2 41.98(13) . 2_666
C8 Li3 Li2 99.97(18) . 2_666
Li1 Li3 Li2 48.73(16) 2_666 2_666
C16 Li4 C24 126.5(2) . 2_577
C16 Li4 C20 110.7(2) . 2_577
C24 Li4 C20 108.62(19) 2_577 2_577
C16 Li4 Li5 129.6(3) . 2_577
C24 Li4 Li5 56.91(16) 2_577 2_577
C20 Li4 Li5 54.42(16) 2_577 2_577
C16 Li4 Li6 95.65(19) . 2_577
C24 Li4 Li6 43.36(15) 2_577 2_577
C20 Li4 Li6 98.53(18) 2_577 2_577
Li5 Li4 Li6 50.10(15) 2_577 2_577
C20 Li5 C16 123.9(3) . .
C20 Li5 C24 113.0(2) . .
C16 Li5 C24 109.6(2) . .
C20 Li5 Li4 59.22(17) . 2_577
C16 Li5 Li4 128.0(2) . 2_577
C24 Li5 Li4 56.77(16) . 2_577
C20 Li5 Li6 43.38(13) . 2_577
C16 Li5 Li6 94.86(19) . 2_577
C24 Li5 Li6 100.53(17) . 2_577
Li4 Li5 Li6 49.46(15) 2_577 2_577
C24 Li6 C20 131.5(2) . 2_577
C24 Li6 C16 108.2(2) . .
C20 Li6 C16 110.3(2) 2_577 .
C24 Li6 Li4 44.30(14) . 2_577
C20 Li6 Li4 101.49(19) 2_577 2_577
C16 Li6 Li4 98.01(18) . 2_577
C24 Li6 Li5 104.26(19) . 2_577
C20 Li6 Li5 42.28(14) 2_577 2_577
C16 Li6 Li5 98.05(18) . 2_577
Li4 Li6 Li5 62.87(14) 2_577 2_577
C4 Si1 C2 114.63(14) . .
C4 Si1 C1 108.92(13) . .
C2 Si1 C1 110.64(13) . .
C4 Si1 C3 109.75(15) . .
C2 Si1 C3 105.44(16) . .
C1 Si1 C3 107.16(17) . .
C8 Si2 C7 110.53(14) . .
C8 Si2 C6 117.21(13) . .
C7 Si2 C6 106.40(13) . .
C8 Si2 C5 109.11(16) . .
C7 Si2 C5 107.16(15) . .
C6 Si2 C5 105.91(15) . .
C8 Si2 Li1 50.71(14) . 2_666
C7 Si2 Li1 109.31(13) . 2_666
C6 Si2 Li1 144.21(12) . 2_666
C5 Si2 Li1 61.03(15) . 2_666
C12 Si3 C9 111.39(15) . .
C12 Si3 C10 108.41(15) . .
C9 Si3 C10 107.84(16) . .
C12 Si3 C11 114.78(14) . .
C9 Si3 C11 108.46(13) . .
C10 Si3 C11 105.60(16) . .
C12 Si3 Li2 49.08(12) . 2_666
C9 Si3 Li2 113.17(13) . 2_666
C10 Si3 Li2 61.11(14) . 2_666
C11 Si3 Li2 138.36(14) . 2_666
C16 Si4 C15 108.35(16) . .
C16 Si4 C14 111.41(14) . .
C15 Si4 C14 107.97(19) . .
C16 Si4 C13 114.93(13) . .
C15 Si4 C13 105.95(17) . .
C14 Si4 C13 107.89(13) . .
C20 Si5 C19 110.61(15) . .
C20 Si5 C18 115.68(15) . .
C19 Si5 C18 108.40(15) . .
C20 Si5 C17 109.53(16) . .
C19 Si5 C17 107.8(2) . .
C18 Si5 C17 104.43(17) . .
C21 Si6 C23 106.98(16) . .
C21 Si6 C22 106.72(13) . .
C23 Si6 C22 105.95(16) . .
C21 Si6 C24 110.63(13) . .
C23 Si6 C24 108.49(16) . .
C22 Si6 C24 117.52(13) . .

loop_
_geom_bond_atom_site_label_1
_geom_bond_atom_site_label_2
_geom_bond_distance
_geom_bond_site_symmetry_2
C1 Si1 1.867(3) .
C2 Si1 1.862(3) .
C3 Si1 1.877(4) .
C4 Si1 1.839(3) .
C4 Li3 2.139(5) .
C4 Li1 2.190(5) .
C4 Li2 2.270(5) .
C5 Si2 1.872(3) .
C5 Li1 2.518(6) 2_666
C6 Si2 1.869(3) .
C7 Si2 1.866(2) .
C8 Si2 1.855(3) .
C8 Li1 2.183(5) 2_666
C8 Li3 2.225(5) .
C8 Li2 2.225(6) .
C9 Si3 1.857(3) .
C10 Si3 1.858(3) .
C10 Li2 2.572(5) 2_666
C11 Si3 1.864(3) .
C12 Si3 1.846(3) .
C12 Li3 2.177(5) .
C12 Li2 2.184(5) 2_666
C12 Li1 2.247(5) 2_666
C13 Si4 1.866(3) .
C14 Si4 1.861(3) .
C15 Si4 1.858(4) .
C16 Si4 1.844(3) .
C16 Li4 2.171(5) .
C16 Li5 2.180(6) .
C16 Li6 2.258(5) .
C17 Si5 1.872(4) .
C18 Si5 1.871(3) .
C19 Si5 1.857(3) .
C20 Si5 1.849(3) .
C20 Li5 2.158(5) .
C20 Li6 2.203(5) 2_577
C20 Li4 2.280(5) 2_577
C21 Si6 1.854(2) .
C22 Si6 1.866(3) .
C23 Si6 1.863(4) .
C24 Si6 1.868(3) .
C24 Li6 2.182(6) .
C24 Li4 2.220(5) 2_577
C24 Li5 2.224(5) .
Li1 Li3 2.453(6) 2_666
Li1 Si2 2.819(5) 2_666
Li1 Li2 3.126(6) 2_666
Li2 Si3 2.889(4) 2_666
Li2 Li3 3.246(6) 2_666
Li4 Li5 2.431(6) 2_577
Li4 Li6 3.176(7) 2_577
Li5 Li6 3.198(6) 2_577
